data_4003949
loop_
_publ_author_name
'Shen, Zonghao'
'Wu, Ji'
'Shorvon, Matthew W.'
'Cazaux, Guillaume'
'Parker, Stephen C.'
'Skinner, Stephen J.'

_publ_section_title
;
 Partially Anion-Ordered Cerium Niobium Oxynitride Perovskite Phase with a
 Small Band Gap
;
_journal_name_full 'Chemistry of Materials'
_journal_paper_doi 10.1021/acs.chemmater.1c00631
_journal_year 2021
_chemical_formula_sum 'Ce4 N6.04 Nb3.9 O5.96'
_chemical_formula_weight 1102.59
_space_group_IT_number 62
_space_group_name_Hall '-P 2ac 2n'
_space_group_name_H-M_alt 'P n m a'
_symmetry_cell_setting orthorhombic
_symmetry_space_group_name_H-M 'P n m a'
_audit_creation_date 2021-05-02T11:39
_audit_creation_method 'from EXP file using GSAS2CIF'
_audit_update_record ' 2021-05-02T11:39  Initial CIF as created by GSAS2CIF'
_cell_angle_alpha 90.0
_cell_angle_beta 90.0
_cell_angle_gamma 90.0
_cell_formula_units_Z 1
_cell_length_a 5.7137(5)
_cell_length_b 8.0567(5)
_cell_length_c 5.7209(5)
_cell_volume 263.35(4)
_computing_structure_refinement GSAS
_pd_block_id 2021-05-02T11:39|CENBON_phase1|Stephen_Skinner||
_pd_phase_name CeNbONx
_refine_ls_goodness_of_fit_all 1.47
_refine_ls_matrix_type full
_refine_ls_number_parameters 46
_refine_ls_number_restraints 0
_refine_ls_shift/su_max 0.16
_refine_ls_shift/su_mean 0.03
_cod_data_source_file cm1c00631_si_002.cif
_cod_data_source_block CENBON_phase_1
_cod_depositor_comments
;
The following automatic conversions were performed:

data item '_geom_angle_publ_flag' value 'N' was changed to 'n' in
accordance with the
/home/data/users/saulius/crontab/automatic-downloads/rss-feeds/ACS/lib/dictionaries/cif_core.dic
dictionary named 'cif_core.dic' version 2.4.2 last updated on
2011-04-26 (112 times).

data item '_geom_bond_publ_flag' value 'N' was changed to 'n' in
accordance with the
/home/data/users/saulius/crontab/automatic-downloads/rss-feeds/ACS/lib/dictionaries/cif_core.dic
dictionary named 'cif_core.dic' version 2.4.2 last updated on
2011-04-26 (68 times).

Automatic conversion script
Id: cif_fix_values 7556 2019-12-06 15:28:31Z antanas 
;
_cod_original_cell_volume 263.356(34)
_cod_original_formula_sum 'Ce4.00 N6.04 Nb3.90 O5.96'
_cod_database_code 4003949

loop_
_symmetry_equiv_pos_site_id
_symmetry_equiv_pos_as_xyz
1 +x,+y,+z
2 -x+1/2,+y+1/2,+z+1/2
3 +x,-y+1/2,+z
4 -x+1/2,-y,+z+1/2
-1 -x,-y,-z
-2 +x+1/2,-y+1/2,-z+1/2
-3 -x,+y+1/2,-z
-4 +x+1/2,+y,-z+1/2

loop_
_atom_site_aniso_label
_atom_site_aniso_U_11
_atom_site_aniso_U_12
_atom_site_aniso_U_13
_atom_site_aniso_U_22
_atom_site_aniso_U_23
_atom_site_aniso_U_33
n3 0.0136(29) 0.0 0.0055(15) -0.0056(17) 0.0 0.0041(19)
o4 0.0157(16) 0.0059(12) -0.0084(9) 0.0115(11) 0.0004(11) 0.0095(14)
O3 0.0136(29) 0.0 0.0055(15) -0.0056(17) 0.0 0.0041(19)
N4 0.0157(16) 0.0059(12) -0.0084(9) 0.0115(11) 0.0004(11) 0.0095(14)

loop_
_atom_site_type_symbol
_atom_site_label
_atom_site_fract_x
_atom_site_fract_y
_atom_site_fract_z
_atom_site_occupancy
_atom_site_thermal_displace_type
_atom_site_U_iso_or_equiv
_atom_site_symmetry_multiplicity
Ce CE1 -0.0220(9) 0.25 -0.0016(16) 0.99992 Uiso 0.0095(10) 4
Nb NB2 0.5 0.0 0.0 0.975(10) Uiso 0.0059(6) 4
N n3 0.5145(9) 0.25 0.0810(7) 0.22(4) Uani 0.00402 4
O o4 0.2195(5) 0.03799(24) 0.7787(5) 0.355(26) Uani 0.01223 8
O O3 0.5145(9) 0.25 0.0810(7) 0.78(4) Uani 0.00402 4
N N4 0.2195(5) 0.03799(24) 0.7787(5) 0.645(26) Uani 0.01223 8

loop_
_atom_type_symbol
_atom_type_number_in_cell
Ce 4.0
Nb 3.899
O 5.961
N 6.039

loop_
_geom_angle_atom_site_label_1
_geom_angle_atom_site_label_2
_geom_angle_atom_site_label_3
_geom_angle
_geom_angle_site_symmetry_1
_geom_angle_site_symmetry_2
_geom_angle_site_symmetry_3
_geom_angle_publ_flag
n3 CE1 n3 84.84(27) 1_455 . -2_465 n
n3 CE1 o4 128.63(19) 1_455 . 1_554 n
n3 CE1 o4 128.63(19) 1_455 . 3_554 n
n3 CE1 O3 0.0 1_455 . 1_455 n
n3 CE1 O3 84.84(27) 1_455 . -2_566 n
n3 CE1 N4 128.63(19) 1_455 . 1_554 n
n3 CE1 N4 128.63(19) 1_455 . 3_554 n
n3 CE1 o4 116.59(22) -2_566 . 1_554 n
n3 CE1 o4 116.59(22) -2_566 . 3_554 n
n3 CE1 O3 84.84(27) -2_566 . 1_455 n
n3 CE1 O3 0.0 -2_566 . -2_566 n
n3 CE1 N4 116.59(22) -2_566 . 1_554 n
n3 CE1 N4 116.59(22) -2_566 . 3_554 n
o4 CE1 o4 84.92(26) 1_554 . 3_554 n
o4 CE1 O3 128.63(19) 1_554 . 1_455 n
o4 CE1 O3 116.59(22) 1_554 . -2_566 n
o4 CE1 N4 0.0 1_554 . 1_554 n
o4 CE1 N4 84.92(26) 1_554 . 3_554 n
o4 CE1 O3 128.63(19) 3_554 . 1_455 n
o4 CE1 O3 116.59(22) 3_554 . -2_566 n
o4 CE1 N4 84.92(26) 3_554 . 1_554 n
o4 CE1 N4 0.0 3_554 . 3_554 n
O3 CE1 O3 84.84(27) 1_455 . -2_566 n
O3 CE1 N4 128.63(19) 1_455 . 1_554 n
O3 CE1 N4 128.63(19) 1_455 . 3_554 n
O3 CE1 N4 116.59(22) -2_566 . 1_554 n
O3 CE1 N4 116.59(22) -2_566 . 3_554 n
N4 CE1 N4 84.92(26) 1_554 . 3_554 n
n3 NB2 n3 180.0 1_555 . -1_655 n
n3 NB2 o4 91.38(16) 1_555 . 1_554 n
n3 NB2 o4 89.75(13) 1_555 . 4_554 n
n3 NB2 o4 88.62(16) 1_555 . -1_656 n
n3 NB2 o4 90.25(13) 1_555 . -4_656 n
n3 NB2 O3 0.0 1_555 . 1_555 n
n3 NB2 O3 180.0 1_555 . -1_655 n
n3 NB2 N4 91.38(16) 1_555 . 1_554 n
n3 NB2 N4 89.75(13) 1_555 . 4_554 n
n3 NB2 N4 88.62(16) 1_555 . -1_656 n
n3 NB2 N4 90.25(13) 1_555 . -4_656 n
n3 NB2 o4 88.62(16) -1_655 . 1_554 n
n3 NB2 o4 90.25(13) -1_655 . 4_554 n
n3 NB2 o4 91.38(16) -1_655 . -1_656 n
n3 NB2 o4 89.75(13) -1_655 . -4_656 n
n3 NB2 O3 180.0 -1_655 . 1_555 n
n3 NB2 O3 0.0 -1_655 . -1_655 n
n3 NB2 N4 88.62(16) -1_655 . 1_554 n
n3 NB2 N4 90.25(13) -1_655 . 4_554 n
n3 NB2 N4 91.38(16) -1_655 . -1_656 n
n3 NB2 N4 89.75(13) -1_655 . -4_656 n
o4 NB2 o4 91.383(29) 1_554 . 4_554 n
o4 NB2 o4 180.0 1_554 . -1_656 n
o4 NB2 o4 88.617(29) 1_554 . -4_656 n
o4 NB2 O3 91.38(16) 1_554 . 1_555 n
o4 NB2 O3 88.62(16) 1_554 . -1_655 n
o4 NB2 N4 0.0 1_554 . 1_554 n
o4 NB2 N4 91.383(29) 1_554 . 4_554 n
o4 NB2 N4 180.0 1_554 . -1_656 n
o4 NB2 N4 88.617(29) 1_554 . -4_656 n
o4 NB2 o4 88.617(29) 4_554 . -1_656 n
o4 NB2 o4 180.0 4_554 . -4_656 n
o4 NB2 O3 89.75(13) 4_554 . 1_555 n
o4 NB2 O3 90.25(13) 4_554 . -1_655 n
o4 NB2 N4 91.383(29) 4_554 . 1_554 n
o4 NB2 N4 0.0 4_554 . 4_554 n
o4 NB2 N4 88.617(29) 4_554 . -1_656 n
o4 NB2 N4 180.0 4_554 . -4_656 n
o4 NB2 o4 91.383(29) -1_656 . -4_656 n
o4 NB2 O3 88.62(16) -1_656 . 1_555 n
o4 NB2 O3 91.38(16) -1_656 . -1_655 n
o4 NB2 N4 180.0 -1_656 . 1_554 n
o4 NB2 N4 88.617(29) -1_656 . 4_554 n
o4 NB2 N4 0.0 -1_656 . -1_656 n
o4 NB2 N4 91.383(29) -1_656 . -4_656 n
o4 NB2 O3 90.25(13) -4_656 . 1_555 n
o4 NB2 O3 89.75(13) -4_656 . -1_655 n
o4 NB2 N4 88.617(29) -4_656 . 1_554 n
o4 NB2 N4 180.0 -4_656 . 4_554 n
o4 NB2 N4 91.383(29) -4_656 . -1_656 n
o4 NB2 N4 0.0 -4_656 . -4_656 n
O3 NB2 O3 180.0 1_555 . -1_655 n
O3 NB2 N4 91.38(16) 1_555 . 1_554 n
O3 NB2 N4 89.75(13) 1_555 . 4_554 n
O3 NB2 N4 88.62(16) 1_555 . -1_656 n
O3 NB2 N4 90.25(13) 1_555 . -4_656 n
O3 NB2 N4 88.62(16) -1_655 . 1_554 n
O3 NB2 N4 90.25(13) -1_655 . 4_554 n
O3 NB2 N4 91.38(16) -1_655 . -1_656 n
O3 NB2 N4 89.75(13) -1_655 . -4_656 n
N4 NB2 N4 91.383(29) 1_554 . 4_554 n
N4 NB2 N4 180.0 1_554 . -1_656 n
N4 NB2 N4 88.617(29) 1_554 . -4_656 n
N4 NB2 N4 88.617(29) 4_554 . -1_656 n
N4 NB2 N4 180.0 4_554 . -4_656 n
N4 NB2 N4 91.383(29) -1_656 . -4_656 n
CE1 n3 CE1 105.08(24) 1_655 . -2_555 n
CE1 n3 NB2 90.00(15) 1_655 . 1_555 n
CE1 n3 NB2 90.00(15) 1_655 . 3_555 n
CE1 n3 NB2 102.69(10) -2_656 . 1_555 n
CE1 n3 NB2 102.69(10) -2_656 . 3_555 n
NB2 n3 NB2 153.70(22) 1_555 . 3_555 n
CE1 o4 NB2 102.64(21) 1_556 . 1_556 n
CE1 o4 NB2 98.82(21) 1_556 . 4_555 n
NB2 o4 NB2 158.24(10) 1_556 . 4_555 n
CE1 O3 CE1 105.08(24) 1_655 . -2_555 n
CE1 O3 NB2 90.00(15) 1_655 . 1_555 n
CE1 O3 NB2 90.00(15) 1_655 . 3_555 n
CE1 O3 NB2 102.69(10) -2_656 . 1_555 n
CE1 O3 NB2 102.69(10) -2_656 . 3_555 n
NB2 O3 NB2 153.70(22) 1_555 . 3_555 n
CE1 N4 NB2 102.64(21) 1_556 . 1_556 n
CE1 N4 NB2 98.82(21) 1_556 . 4_555 n
NB2 N4 NB2 158.24(10) 1_556 . 4_555 n

loop_
_geom_bond_atom_site_label_1
_geom_bond_atom_site_label_2
_geom_bond_distance
_geom_bond_site_symmetry_1
_geom_bond_site_symmetry_2
_geom_bond_publ_flag
CE1 CE1 4.0363(7) . -1_555 n
CE1 CE1 4.0363(7) . -1_565 n
CE1 CE1 4.030(13) . -2_454 n
CE1 CE1 4.030(13) . -2_554 n
CE1 NB2 3.393(4) . 1_455 n
CE1 NB2 3.599(4) . 1_555 n
CE1 NB2 3.493(8) . 2_554 n
CE1 NB2 3.508(8) . 2_555 n
CE1 NB2 3.393(4) . 3_455 n
CE1 NB2 3.599(4) . 3_555 n
CE1 NB2 3.493(8) . 4_554 n
CE1 NB2 3.508(8) . 4_555 n
CE1 n3 2.690(7) . 1_455 n
CE1 n3 2.416(10) . -2_455 n
CE1 o4 2.530(6) . 1_554 n
CE1 o4 2.530(6) . 3_554 n
CE1 o4 2.878(5) . -1_556 n
CE1 o4 2.759(6) . -2_455 n
CE1 o4 2.878(5) . -3_556 n
CE1 o4 2.759(6) . -4_455 n
CE1 O3 2.690(7) . 1_455 n
CE1 O3 3.102(7) . 1_555 n
CE1 O3 2.416(10) . -2_455 n
CE1 N4 2.530(6) . 1_554 n
CE1 N4 2.530(6) . 3_554 n
CE1 N4 2.878(5) . -1_556 n
CE1 N4 2.759(6) . -2_455 n
CE1 N4 2.878(5) . -3_556 n
CE1 N4 2.759(6) . -4_455 n
NB2 CE1 3.599(4) . 1_555 n
NB2 CE1 3.393(4) . 1_655 n
NB2 CE1 3.508(8) . 2_544 n
NB2 CE1 3.493(8) . 2_545 n
NB2 CE1 3.393(4) . -1_555 n
NB2 CE1 3.599(4) . -1_655 n
NB2 CE1 3.493(8) . -2_554 n
NB2 CE1 3.508(8) . -2_555 n
NB2 n3 2.0684(9) . 1_555 n
NB2 n3 2.0684(9) . -1_655 n
NB2 o4 2.0652(33) . 1_554 n
NB2 o4 2.0515(32) . 4_554 n
NB2 o4 2.0652(33) . -1_656 n
NB2 o4 2.0515(32) . -4_555 n
NB2 O3 2.0684(9) . 1_555 n
NB2 O3 2.0684(9) . -1_655 n
NB2 N4 2.0652(33) . 1_554 n
NB2 N4 2.0515(32) . 4_554 n
NB2 N4 2.0652(33) . -1_656 n
NB2 N4 2.0515(32) . -4_555 n
n3 CE1 2.690(7) . 1_655 n
n3 CE1 2.416(10) . -2_555 n
n3 NB2 2.0684(9) . 1_555 n
n3 NB2 2.0684(9) . 3_555 n
o4 CE1 2.530(6) . 1_556 n
o4 CE1 2.878(5) . -1_556 n
o4 CE1 2.759(6) . -2_555 n
o4 NB2 2.0652(33) . 1_556 n
o4 NB2 2.0515(32) . 4_555 n
O3 CE1 3.102(7) . 1_555 n
O3 CE1 2.690(7) . 1_655 n
O3 CE1 2.416(10) . -2_555 n
O3 NB2 2.0684(9) . 1_555 n
O3 NB2 2.0684(9) . 3_555 n
N4 CE1 2.530(6) . 1_556 n
N4 CE1 2.878(5) . -1_556 n
N4 CE1 2.759(6) . -2_555 n
N4 NB2 2.0652(33) . 1_556 n
N4 NB2 2.0515(32) . 4_555 n
